data_4110508
loop_
_publ_author_name
'Myunghyun Paik Suh'
'Hoi Ri Moon'
'Eun Young Lee'
'Seung Yeon Jang'

_publ_contact_author_address 'School of Chemistry, Seoul National University'
_publ_contact_author_email mpsuh@snu.ac.kr
_publ_contact_author_fax '+82 2 886 8516'
_publ_contact_author_name 'Myunghyun Paik Suh (Prof.)'
_publ_contact_author_phone '+82 2 880 7760'
_publ_section_title
;
 A Redox-Active Two-Dimensional Coordination Polymer: Preparation of
 Silver and Gold Nanoparticles and Crystal Dynamics on Guest Removal
;
_journal_name_full 'Journal of the American Chemical Society'
_journal_page_first 4710
_journal_page_last 4718
_journal_paper_doi 10.1021/ja056963l
_journal_volume 128
_journal_year 2006
_chemical_formula_sum 'C72 H116 N16 Ni4 O20'
_chemical_formula_weight 1760.65
_chemical_name_systematic
;
 ?
;
_space_group_IT_number 2
_symmetry_cell_setting triclinic
_symmetry_space_group_name_Hall '-P 1'
_symmetry_space_group_name_H-M 'P -1'
_atom_sites_solution_hydrogens geom
_atom_sites_solution_primary direct
_atom_sites_solution_secondary difmap
_audit_creation_method SHELXL-97
_cell_angle_alpha 73.718(2)
_cell_angle_beta 77.317(3)
_cell_angle_gamma 77.917(3)
_cell_formula_units_Z 1
_cell_length_a 11.9228(5)
_cell_length_b 12.6428(6)
_cell_length_c 14.7501(7)
_cell_measurement_temperature 293(2)
_cell_volume 2056.06(17)
_computing_molecular_graphics 'SHELXL-97 (Sheldrick, 1997)'
_computing_publication_material 'ORTEP-3 for Windows (Farrugia, 1997)'
_computing_structure_refinement 'SHELXL-97 (Sheldrick, 1997)'
_diffrn_ambient_temperature 293(2)
_diffrn_measured_fraction_theta_full 0.996
_diffrn_measured_fraction_theta_max 0.996
_diffrn_radiation_monochromator graphite
_diffrn_radiation_source 'fine-focus sealed tube'
_diffrn_radiation_type MoK\a
_diffrn_radiation_wavelength 0.71073
_diffrn_reflns_av_R_equivalents 0.0460
_diffrn_reflns_av_sigmaI/netI 0.1064
_diffrn_reflns_limit_h_max 15
_diffrn_reflns_limit_h_min -14
_diffrn_reflns_limit_k_max 13
_diffrn_reflns_limit_k_min -16
_diffrn_reflns_limit_l_max 19
_diffrn_reflns_limit_l_min -19
_diffrn_reflns_number 13604
_diffrn_reflns_theta_full 27.46
_diffrn_reflns_theta_max 27.46
_diffrn_reflns_theta_min 1.46
_exptl_absorpt_coefficient_mu 0.980
_exptl_crystal_colour purple
_exptl_crystal_density_diffrn 1.422
_exptl_crystal_description block-shaped
_exptl_crystal_F_000 932
_exptl_crystal_size_max 0.3
_exptl_crystal_size_mid 0.2
_exptl_crystal_size_min 0.1
_refine_diff_density_max 1.150
_refine_diff_density_min -0.905
_refine_diff_density_rms 0.299
_refine_ls_extinction_method none
_refine_ls_goodness_of_fit_ref 1.054
_refine_ls_hydrogen_treatment mixed
_refine_ls_matrix_type full
_refine_ls_number_parameters 525
_refine_ls_number_reflns 9370
_refine_ls_number_restraints 8
_refine_ls_restrained_S_all 1.054
_refine_ls_R_factor_all 0.1717
_refine_ls_R_factor_gt 0.0723
_refine_ls_shift/su_max 0.517
_refine_ls_shift/su_mean 0.011
_refine_ls_structure_factor_coef Fsqd
_refine_ls_weighting_details 'calc w=1/[\s^2^(Fo^2^)+(0.1455P)^2^+0.6236P] where P=(Fo^2^+2Fc^2^)/3'
_refine_ls_weighting_scheme calc
_refine_ls_wR_factor_gt 0.2042
_refine_ls_wR_factor_ref 0.2769
_reflns_number_gt 4549
_reflns_number_total 9370
_reflns_threshold_expression >2sigma(I)
_cod_data_source_file ja056963lsi20051018_011727.cif
_cod_data_source_block '[Ni(cyclam)]2[BPTC]2H2O#(1)'
_cod_original_cell_volume 2056.06(16)
_cod_database_code 4110508

loop_
_symmetry_equiv_pos_as_xyz
'x, y, z'
'-x, -y, -z'

loop_
_atom_site_label
_atom_site_type_symbol
_atom_site_fract_x
_atom_site_fract_y
_atom_site_fract_z
_atom_site_U_iso_or_equiv
_atom_site_adp_type
_atom_site_occupancy
_atom_site_symmetry_multiplicity
_atom_site_calc_flag
_atom_site_refinement_flags
OW1 O 0.999(2) 0.515(2) 0.342(2) 0.443(16) Uiso 1 1 d .
OW2 O 0.9571(15) 0.4467(15) 0.3863(13) 0.276(8) Uiso 1 1 d .
Ni1 Ni 0.0000 0.0000 0.5000 0.0313(3) Uani 1 2 d S
Ni2 Ni -0.5000 0.5000 0.0000 0.0317(3) Uani 1 2 d S
Ni3 Ni 0.0000 0.0000 0.0000 0.0352(3) Uani 1 2 d S
Ni4 Ni -0.5000 0.5000 0.5000 0.0353(3) Uani 1 2 d S
C1 C -0.1825(4) 0.2988(4) 0.2224(4) 0.0262(12) Uani 1 1 d .
C2 C -0.0628(4) 0.2661(4) 0.2298(4) 0.0304(13) Uani 1 1 d .
C3 C 0.0159(5) 0.3366(5) 0.1795(4) 0.0382(14) Uani 1 1 d .
H3 H 0.0943 0.3136 0.1839 0.046 Uiso 1 1 calc R
C4 C -0.0185(5) 0.4397(5) 0.1233(5) 0.0437(15) Uani 1 1 d .
H4 H 0.0351 0.4877 0.0921 0.052 Uiso 1 1 calc R
C5 C -0.1358(5) 0.4716(4) 0.1135(4) 0.0356(14) Uani 1 1 d .
H5 H -0.1597 0.5396 0.0727 0.043 Uiso 1 1 calc R
C6 C -0.2167(4) 0.4023(4) 0.1641(4) 0.0249(12) Uani 1 1 d .
C7 C -0.2626(4) 0.2176(4) 0.2732(4) 0.0281(12) Uani 1 1 d .
C8 C -0.2629(4) 0.1287(4) 0.2329(4) 0.0306(13) Uani 1 1 d .
C9 C -0.3318(5) 0.0475(5) 0.2818(5) 0.0500(17) Uani 1 1 d .
H9 H -0.3292 -0.0132 0.2572 0.060 Uiso 1 1 calc R
C10 C -0.4044(5) 0.0571(6) 0.3674(5) 0.0552(19) Uani 1 1 d .
H10 H -0.4510 0.0029 0.3996 0.066 Uiso 1 1 calc R
C11 C -0.4082(5) 0.1461(5) 0.4053(5) 0.0467(16) Uani 1 1 d .
H11 H -0.4595 0.1528 0.4616 0.056 Uiso 1 1 calc R
C12 C -0.3369(5) 0.2253(5) 0.3605(4) 0.0346(13) Uani 1 1 d .
C13 C -0.0156(4) 0.1544(4) 0.2918(4) 0.0320(13) Uani 1 1 d .
C14 C -0.3426(5) 0.4456(4) 0.1505(4) 0.0306(13) Uani 1 1 d .
C15 C -0.1968(5) 0.1233(5) 0.1329(4) 0.0358(14) Uani 1 1 d .
C16 C -0.3405(5) 0.3205(5) 0.4066(4) 0.0359(14) Uani 1 1 d .
C17 C 0.2144(7) -0.1027(7) 0.4077(6) 0.076(3) Uani 1 1 d .
H17A H 0.2602 -0.1237 0.3507 0.091 Uiso 1 1 calc R
H17B H 0.2363 -0.1596 0.4632 0.091 Uiso 1 1 calc R
C18 C 0.2394(6) 0.0078(7) 0.4111(6) 0.073(3) Uani 1 1 d .
H18A H 0.3198 0.0006 0.4182 0.088 Uiso 1 1 calc R
H18B H 0.2273 0.0629 0.3519 0.088 Uiso 1 1 calc R
C19 C 0.1601(9) 0.1552(7) 0.4959(7) 0.090(3) Uani 1 1 d .
H19A H 0.1400 0.2053 0.4366 0.108 Uiso 1 1 calc R
H19B H 0.2378 0.1635 0.4999 0.108 Uiso 1 1 calc R
C20 C 0.0757(9) 0.1889(8) 0.5791(7) 0.092(3) Uani 1 1 d .
H20A H 0.0931 0.1343 0.6372 0.111 Uiso 1 1 calc R
H20B H 0.0912 0.2596 0.5830 0.111 Uiso 1 1 calc R
C21 C 0.0507(8) -0.2008(6) 0.4206(6) 0.079(3) Uani 1 1 d .
H21A H 0.0684 -0.2498 0.4810 0.094 Uiso 1 1 calc R
H21B H 0.0932 -0.2360 0.3699 0.094 Uiso 1 1 calc R
C22 C -0.6842(7) 0.6063(8) 0.1159(6) 0.077(3) Uani 1 1 d .
H22A H -0.7245 0.6168 0.1782 0.092 Uiso 1 1 calc R
H22B H -0.7416 0.6180 0.0750 0.092 Uiso 1 1 calc R
C23 C -0.6910(7) 0.4087(8) 0.1553(6) 0.086(3) Uani 1 1 d .
H23A H -0.7417 0.4214 0.1089 0.103 Uiso 1 1 calc R
H23B H -0.7395 0.4136 0.2166 0.103 Uiso 1 1 calc R
C24 C -0.6201(8) 0.2944(9) 0.1644(7) 0.096(3) Uani 1 1 d .
H24A H -0.6712 0.2402 0.1985 0.115 Uiso 1 1 calc R
H24B H -0.5624 0.2875 0.2038 0.115 Uiso 1 1 calc R
C25 C -0.5564(8) 0.2627(7) 0.0702(8) 0.089(3) Uani 1 1 d .
H25A H -0.5259 0.1836 0.0841 0.106 Uiso 1 1 calc R
H25B H -0.6115 0.2770 0.0270 0.106 Uiso 1 1 calc R
C26 C -0.4009(8) 0.3124(8) -0.0720(7) 0.094(4) Uani 1 1 d .
H26A H -0.4586 0.3250 -0.1128 0.113 Uiso 1 1 calc R
H26B H -0.3601 0.2365 -0.0664 0.113 Uiso 1 1 calc R
C27 C -0.0172(9) -0.2156(7) 0.1460(7) 0.092(3) Uani 1 1 d .
H27A H -0.0722 -0.1777 0.1902 0.110 Uiso 1 1 calc R
H27B H 0.0248 -0.2818 0.1833 0.110 Uiso 1 1 calc R
C28 C 0.1251(9) -0.1132(8) 0.1509(6) 0.090(4) Uani 1 1 d .
H28A H 0.1780 -0.1772 0.1793 0.108 Uiso 1 1 calc R
H28B H 0.0711 -0.0864 0.2022 0.108 Uiso 1 1 calc R
C29 C 0.1924(8) -0.0229(10) 0.0894(8) 0.110(5) Uani 1 1 d .
H29A H 0.2325 0.0016 0.1285 0.132 Uiso 1 1 calc R
H29B H 0.2501 -0.0513 0.0409 0.132 Uiso 1 1 calc R
C30 C 0.1682(8) 0.1619(10) -0.0323(7) 0.104(4) Uani 1 1 d .
H30A H 0.2076 0.1994 -0.0024 0.125 Uiso 1 1 calc R
H30B H 0.2264 0.1289 -0.0780 0.125 Uiso 1 1 calc R
C31 C -0.0803(10) -0.2483(7) 0.0863(9) 0.104(4) Uani 1 1 d .
H31A H -0.1210 -0.3082 0.1270 0.124 Uiso 1 1 calc R
H31B H -0.0227 -0.2796 0.0392 0.124 Uiso 1 1 calc R
C32 C -0.3382(8) 0.6712(7) 0.3810(9) 0.106(4) Uani 1 1 d .
H32A H -0.3710 0.7339 0.4094 0.127 Uiso 1 1 calc R
H32B H -0.2574 0.6776 0.3538 0.127 Uiso 1 1 calc R
C33 C -0.4002(11) 0.6794(8) 0.3033(8) 0.097(3) Uani 1 1 d .
H33A H -0.3878 0.7492 0.2569 0.116 Uiso 1 1 calc R
H33B H -0.3604 0.6203 0.2723 0.116 Uiso 1 1 calc R
C34 C -0.5232(11) 0.6749(9) 0.3182(7) 0.112(4) Uani 1 1 d .
H34A H -0.5669 0.7261 0.3563 0.134 Uiso 1 1 calc R
H34B H -0.5500 0.6959 0.2572 0.134 Uiso 1 1 calc R
C35 C -0.6699(9) 0.5561(10) 0.3811(7) 0.113(5) Uani 1 1 d .
H35A H -0.6910 0.5584 0.3206 0.135 Uiso 1 1 calc R
H35B H -0.7174 0.6182 0.4049 0.135 Uiso 1 1 calc R
C36 C -0.3077(8) 0.5558(12) 0.5456(10) 0.130(6) Uani 1 1 d .
H36A H -0.3512 0.6185 0.5706 0.156 Uiso 1 1 calc R
H36B H -0.2256 0.5616 0.5325 0.156 Uiso 1 1 calc R
N1 N 0.0911(5) -0.0958(5) 0.4068(4) 0.0591(17) Uani 1 1 d D
N2 N 0.1609(5) 0.0437(5) 0.4931(5) 0.0622(17) Uani 1 1 d D
N3 N -0.6174(4) 0.4930(6) 0.1257(4) 0.0582(17) Uani 1 1 d D
N4 N -0.4575(5) 0.3277(5) 0.0215(5) 0.0626(18) Uani 1 1 d D
N5 N 0.0596(6) -0.1465(5) 0.0906(5) 0.0626(18) Uani 1 1 d D
N6 N 0.1142(5) 0.0687(6) 0.0448(5) 0.0674(19) Uani 1 1 d D
N7 N -0.3428(5) 0.5559(7) 0.4658(6) 0.084(3) Uani 1 1 d D
N8 N -0.5398(7) 0.5658(6) 0.3659(5) 0.084(2) Uani 1 1 d D
O1 O -0.0493(4) 0.1344(3) 0.3807(3) 0.0499(12) Uani 1 1 d .
O2 O 0.0611(4) 0.0937(3) 0.2495(3) 0.0602(14) Uani 1 1 d .
O3 O -0.3576(3) 0.4970(4) 0.0664(3) 0.0424(11) Uani 1 1 d .
O4 O -0.4197(3) 0.4320(4) 0.2216(3) 0.0469(11) Uani 1 1 d .
O5 O -0.1281(3) 0.0350(3) 0.1228(3) 0.0437(11) Uani 1 1 d .
O6 O -0.2179(4) 0.2080(3) 0.0672(3) 0.0500(12) Uani 1 1 d .
O7 O -0.4356(3) 0.3465(3) 0.4595(3) 0.0473(11) Uani 1 1 d .
O8 O -0.2515(3) 0.3645(4) 0.3916(3) 0.0440(11) Uani 1 1 d .
H1 H 0.065(5) -0.059(5) 0.352(3) 0.053 Uiso 1 1 d D
H2 H 0.194(5) 0.026(5) 0.546(3) 0.053 Uiso 1 1 d D
H3A H -0.578(5) 0.488(5) 0.172(3) 0.053 Uiso 1 1 d D
H4A H -0.394(4) 0.320(5) 0.048(4) 0.053 Uiso 1 1 d D
H5A H 0.113(4) -0.171(5) 0.045(3) 0.053 Uiso 1 1 d D
H6 H 0.072(4) 0.107(5) 0.086(4) 0.053 Uiso 1 1 d D
H7 H -0.300(5) 0.531(5) 0.419(3) 0.053 Uiso 1 1 d D
H8 H -0.498(5) 0.532(5) 0.322(3) 0.053 Uiso 1 1 d D

loop_
_atom_site_aniso_label
_atom_site_aniso_U_11
_atom_site_aniso_U_22
_atom_site_aniso_U_33
_atom_site_aniso_U_23
_atom_site_aniso_U_13
_atom_site_aniso_U_12
Ni1 0.0310(5) 0.0311(5) 0.0280(6) -0.0065(4) -0.0074(4) 0.0049(4)
Ni2 0.0261(5) 0.0387(6) 0.0257(6) -0.0055(5) -0.0073(4) 0.0048(4)
Ni3 0.0439(6) 0.0282(5) 0.0309(7) -0.0098(5) -0.0047(5) 0.0018(4)
Ni4 0.0320(5) 0.0437(6) 0.0311(7) -0.0176(5) 0.0008(5) -0.0027(5)
C1 0.027(3) 0.034(3) 0.019(3) -0.012(2) -0.003(2) 0.001(2)
C2 0.028(3) 0.033(3) 0.029(3) -0.011(2) -0.006(2) 0.003(2)
C3 0.023(3) 0.045(3) 0.043(4) -0.006(3) -0.006(3) -0.005(3)
C4 0.043(3) 0.041(3) 0.044(4) 0.000(3) -0.011(3) -0.010(3)
C5 0.041(3) 0.029(3) 0.031(4) 0.000(3) -0.008(3) -0.002(3)
C6 0.028(3) 0.025(3) 0.021(3) -0.009(2) -0.009(2) 0.005(2)
C7 0.026(3) 0.027(3) 0.028(3) -0.006(2) -0.004(2) 0.002(2)
C8 0.030(3) 0.028(3) 0.035(4) -0.013(3) -0.005(3) -0.001(2)
C9 0.057(4) 0.044(4) 0.052(5) -0.018(3) -0.001(4) -0.014(3)
C10 0.046(4) 0.053(4) 0.063(5) -0.015(4) 0.012(4) -0.020(3)
C11 0.043(3) 0.053(4) 0.038(4) -0.014(3) 0.010(3) -0.011(3)
C12 0.033(3) 0.035(3) 0.029(3) -0.006(3) -0.002(3) 0.003(2)
C13 0.029(3) 0.032(3) 0.031(4) -0.004(3) -0.009(3) 0.002(2)
C14 0.032(3) 0.033(3) 0.026(4) -0.009(3) -0.009(3) 0.003(2)
C15 0.039(3) 0.033(3) 0.039(4) -0.020(3) -0.007(3) 0.000(3)
C16 0.041(3) 0.036(3) 0.026(3) -0.010(3) -0.001(3) 0.001(3)
C17 0.078(6) 0.070(6) 0.045(5) 0.001(4) -0.002(4) 0.032(4)
C18 0.047(4) 0.105(7) 0.043(5) -0.001(5) 0.003(4) 0.007(4)
C19 0.120(8) 0.071(6) 0.090(8) -0.028(5) -0.008(6) -0.037(6)
C20 0.123(8) 0.077(6) 0.089(8) -0.039(5) -0.039(6) 0.005(6)
C21 0.131(8) 0.044(4) 0.060(6) -0.021(4) -0.022(5) 0.005(5)
C22 0.052(4) 0.116(7) 0.056(5) -0.046(5) -0.013(4) 0.040(5)
C23 0.064(5) 0.120(8) 0.061(6) 0.019(5) -0.018(5) -0.037(5)
C24 0.091(7) 0.116(9) 0.079(8) 0.021(6) -0.028(6) -0.058(6)
C25 0.097(7) 0.055(5) 0.127(10) -0.007(5) -0.051(7) -0.027(5)
C26 0.097(7) 0.105(8) 0.097(8) -0.069(7) -0.058(6) 0.054(6)
C27 0.140(9) 0.048(5) 0.074(7) -0.026(5) 0.011(7) 0.000(5)
C28 0.114(8) 0.097(7) 0.041(5) -0.038(5) -0.029(5) 0.066(6)
C29 0.080(6) 0.183(12) 0.089(8) -0.096(9) -0.041(6) 0.048(7)
C30 0.086(6) 0.161(11) 0.093(8) -0.074(8) 0.051(6) -0.091(7)
C31 0.123(8) 0.050(5) 0.117(10) -0.004(6) 0.021(8) -0.034(6)
C32 0.085(6) 0.054(5) 0.163(12) -0.016(6) 0.024(7) -0.041(5)
C33 0.136(9) 0.071(6) 0.087(8) -0.011(5) -0.032(8) -0.022(6)
C34 0.169(12) 0.085(8) 0.062(7) -0.016(6) -0.017(8) 0.017(8)
C35 0.096(7) 0.174(12) 0.081(8) -0.091(8) -0.062(6) 0.078(8)
C36 0.052(5) 0.194(14) 0.199(15) -0.155(13) -0.041(8) 0.025(7)
N1 0.072(4) 0.062(4) 0.028(3) -0.007(3) -0.009(3) 0.018(3)
N2 0.059(4) 0.072(4) 0.051(4) -0.003(3) -0.018(3) -0.007(3)
N3 0.035(3) 0.102(5) 0.028(3) -0.006(3) -0.007(2) -0.003(3)
N4 0.063(4) 0.055(4) 0.074(5) -0.016(3) -0.041(4) 0.013(3)
N5 0.088(5) 0.041(3) 0.037(4) -0.011(3) 0.011(3) 0.017(3)
N6 0.052(4) 0.088(5) 0.077(5) -0.060(4) -0.001(4) 0.003(4)
N7 0.036(3) 0.123(6) 0.122(7) -0.097(6) 0.011(4) -0.010(4)
N8 0.133(7) 0.072(5) 0.037(4) -0.031(4) -0.022(4) 0.034(4)
O1 0.053(3) 0.045(3) 0.030(3) 0.001(2) -0.003(2) 0.019(2)
O2 0.087(3) 0.045(3) 0.028(3) -0.009(2) -0.009(2) 0.032(2)
O3 0.036(2) 0.057(3) 0.029(3) 0.002(2) -0.0135(19) -0.0068(19)
O4 0.033(2) 0.070(3) 0.031(3) -0.013(2) -0.011(2) 0.012(2)
O5 0.051(2) 0.036(2) 0.041(3) -0.017(2) 0.001(2) 0.0011(19)
O6 0.064(3) 0.047(3) 0.029(3) -0.012(2) -0.009(2) 0.019(2)
O7 0.042(2) 0.051(3) 0.047(3) -0.027(2) 0.010(2) -0.001(2)
O8 0.037(2) 0.056(3) 0.045(3) -0.028(2) -0.004(2) -0.002(2)

loop_
_atom_type_symbol
_atom_type_description
_atom_type_scat_dispersion_real
_atom_type_scat_dispersion_imag
_atom_type_scat_source
C C 0.0033 0.0016 'International Tables Vol C Tables 4.2.6.8 and 6.1.1.4'
H H 0.0000 0.0000 'International Tables Vol C Tables 4.2.6.8 and 6.1.1.4'
N N 0.0061 0.0033 'International Tables Vol C Tables 4.2.6.8 and 6.1.1.4'
Ni Ni 0.3393 1.1124 'International Tables Vol C Tables 4.2.6.8 and 6.1.1.4'
O O 0.0106 0.0060 'International Tables Vol C Tables 4.2.6.8 and 6.1.1.4'

loop_
_geom_angle_atom_site_label_1
_geom_angle_atom_site_label_2
_geom_angle_atom_site_label_3
_geom_angle
_geom_angle_site_symmetry_1
_geom_angle_site_symmetry_3
N1 Ni1 N1 180.0(2) 2_556 .
N1 Ni1 N2 95.5(3) 2_556 .
N1 Ni1 N2 84.5(3) . .
N1 Ni1 N2 84.5(3) 2_556 2_556
N1 Ni1 N2 95.5(3) . 2_556
N2 Ni1 N2 180.0(3) . 2_556
N1 Ni1 O1 90.56(19) 2_556 2_556
N1 Ni1 O1 89.44(19) . 2_556
N2 Ni1 O1 84.3(2) . 2_556
N2 Ni1 O1 95.7(2) 2_556 2_556
N1 Ni1 O1 89.44(19) 2_556 .
N1 Ni1 O1 90.56(19) . .
N2 Ni1 O1 95.7(2) . .
N2 Ni1 O1 84.3(2) 2_556 .
O1 Ni1 O1 180.00(19) 2_556 .
N3 Ni2 N3 180.0(3) 2_465 .
N3 Ni2 N4 94.4(3) 2_465 2_465
N3 Ni2 N4 85.6(3) . 2_465
N3 Ni2 N4 85.6(3) 2_465 .
N3 Ni2 N4 94.4(3) . .
N4 Ni2 N4 180.0 2_465 .
N3 Ni2 O3 86.93(19) 2_465 .
N3 Ni2 O3 93.07(19) . .
N4 Ni2 O3 91.34(19) 2_465 .
N4 Ni2 O3 88.66(19) . .
N3 Ni2 O3 93.07(19) 2_465 2_465
N3 Ni2 O3 86.93(19) . 2_465
N4 Ni2 O3 88.66(19) 2_465 2_465
N4 Ni2 O3 91.34(19) . 2_465
O3 Ni2 O3 180.0 . 2_465
N5 Ni3 N5 180.0(5) 2 .
N5 Ni3 N6 94.4(3) 2 .
N5 Ni3 N6 85.6(3) . .
N5 Ni3 N6 85.6(3) 2 2
N5 Ni3 N6 94.4(3) . 2
N6 Ni3 N6 180.0(3) . 2
N5 Ni3 O5 92.99(19) 2 .
N5 Ni3 O5 87.01(19) . .
N6 Ni3 O5 87.5(2) . .
N6 Ni3 O5 92.5(2) 2 .
N5 Ni3 O5 87.01(19) 2 2
N5 Ni3 O5 92.99(19) . 2
N6 Ni3 O5 92.5(2) . 2
N6 Ni3 O5 87.5(2) 2 2
O5 Ni3 O5 180.0(3) . 2
N8 Ni4 N8 180.000(1) 2_466 .
N8 Ni4 N7 85.6(4) 2_466 .
N8 Ni4 N7 94.4(4) . .
N8 Ni4 N7 94.4(4) 2_466 2_466
N8 Ni4 N7 85.6(4) . 2_466
N7 Ni4 N7 180.0 . 2_466
N8 Ni4 O7 87.4(2) 2_466 2_466
N8 Ni4 O7 92.6(2) . 2_466
N7 Ni4 O7 84.0(2) . 2_466
N7 Ni4 O7 96.0(2) 2_466 2_466
N8 Ni4 O7 92.6(2) 2_466 .
N8 Ni4 O7 87.4(2) . .
N7 Ni4 O7 96.0(2) . .
N7 Ni4 O7 84.0(2) 2_466 .
O7 Ni4 O7 180.0(2) 2_466 .
C6 C1 C2 118.2(5) . .
C6 C1 C7 123.6(4) . .
C2 C1 C7 118.0(5) . .
C3 C2 C1 120.0(5) . .
C3 C2 C13 117.3(4) . .
C1 C2 C13 122.7(5) . .
C4 C3 C2 121.6(5) . .
C4 C3 H3 119.2 . .
C2 C3 H3 119.2 . .
C3 C4 C5 118.8(6) . .
C3 C4 H4 120.6 . .
C5 C4 H4 120.6 . .
C6 C5 C4 120.4(5) . .
C6 C5 H5 119.8 . .
C4 C5 H5 119.8 . .
C1 C6 C5 120.8(4) . .
C1 C6 C14 122.7(5) . .
C5 C6 C14 116.5(4) . .
C12 C7 C8 119.2(5) . .
C12 C7 C1 122.3(5) . .
C8 C7 C1 118.4(5) . .
C9 C8 C7 119.7(5) . .
C9 C8 C15 118.1(5) . .
C7 C8 C15 122.0(5) . .
C10 C9 C8 120.0(6) . .
C10 C9 H9 120.0 . .
C8 C9 H9 120.0 . .
C11 C10 C9 120.6(6) . .
C11 C10 H10 119.7 . .
C9 C10 H10 119.7 . .
C10 C11 C12 120.7(6) . .
C10 C11 H11 119.7 . .
C12 C11 H11 119.7 . .
C11 C12 C7 119.7(6) . .
C11 C12 C16 119.1(5) . .
C7 C12 C16 121.2(5) . .
O2 C13 O1 125.2(5) . .
O2 C13 C2 115.9(5) . .
O1 C13 C2 118.7(5) . .
O4 C14 O3 125.8(5) . .
O4 C14 C6 118.3(5) . .
O3 C14 C6 115.8(5) . .
O6 C15 O5 125.8(6) . .
O6 C15 C8 115.8(5) . .
O5 C15 C8 118.5(5) . .
O8 C16 O7 125.3(5) . .
O8 C16 C12 119.0(5) . .
O7 C16 C12 115.6(5) . .
N1 C17 C18 110.4(6) . .
N1 C17 H17A 109.6 . .
C18 C17 H17A 109.6 . .
N1 C17 H17B 109.6 . .
C18 C17 H17B 109.6 . .
H17A C17 H17B 108.1 . .
N2 C18 C17 108.9(6) . .
N2 C18 H18A 109.9 . .
C17 C18 H18A 109.9 . .
N2 C18 H18B 109.9 . .
C17 C18 H18B 109.9 . .
H18A C18 H18B 108.3 . .
N2 C19 C20 113.1(8) . .
N2 C19 H19A 109.0 . .
C20 C19 H19A 109.0 . .
N2 C19 H19B 109.0 . .
C20 C19 H19B 109.0 . .
H19A C19 H19B 107.8 . .
C21 C20 C19 118.5(8) 2_556 .
C21 C20 H20A 107.7 2_556 .
C19 C20 H20A 107.7 . .
C21 C20 H20B 107.7 2_556 .
C19 C20 H20B 107.7 . .
H20A C20 H20B 107.1 . .
N1 C21 C20 113.9(7) . 2_556
N1 C21 H21A 108.8 . .
C20 C21 H21A 108.8 2_556 .
N1 C21 H21B 108.8 . .
C20 C21 H21B 108.8 2_556 .
H21A C21 H21B 107.7 . .
N3 C22 C26 107.6(6) . 2_465
N3 C22 H22A 110.2 . .
C26 C22 H22A 110.2 2_465 .
N3 C22 H22B 110.2 . .
C26 C22 H22B 110.2 2_465 .
H22A C22 H22B 108.5 . .
N3 C23 C24 111.0(7) . .
N3 C23 H23A 109.5 . .
C24 C23 H23A 109.5 . .
N3 C23 H23B 109.4 . .
C24 C23 H23B 109.4 . .
H23A C23 H23B 108.0 . .
C23 C24 C25 116.9(8) . .
C23 C24 H24A 108.1 . .
C25 C24 H24A 108.1 . .
C23 C24 H24B 108.1 . .
C25 C24 H24B 108.1 . .
H24A C24 H24B 107.3 . .
N4 C25 C24 112.0(7) . .
N4 C25 H25A 109.2 . .
C24 C25 H25A 109.2 . .
N4 C25 H25B 109.2 . .
C24 C25 H25B 109.2 . .
H25A C25 H25B 107.9 . .
N4 C26 C22 109.1(7) . 2_465
N4 C26 H26A 109.9 . .
C22 C26 H26A 109.9 2_465 .
N4 C26 H26B 109.9 . .
C22 C26 H26B 109.9 2_465 .
H26A C26 H26B 108.3 . .
N5 C27 C31 110.7(8) . .
N5 C27 H27A 109.5 . .
C31 C27 H27A 109.5 . .
N5 C27 H27B 109.5 . .
C31 C27 H27B 109.5 . .
H27A C27 H27B 108.1 . .
N5 C28 C29 109.2(7) . .
N5 C28 H28A 109.8 . .
C29 C28 H28A 109.8 . .
N5 C28 H28B 109.8 . .
C29 C28 H28B 109.8 . .
H28A C28 H28B 108.3 . .
N6 C29 C28 109.3(8) . .
N6 C29 H29A 109.8 . .
C28 C29 H29A 109.8 . .
N6 C29 H29B 109.8 . .
C28 C29 H29B 109.8 . .
H29A C29 H29B 108.3 . .
C31 C30 N6 113.8(7) 2 .
C31 C30 H30A 108.8 2 .
N6 C30 H30A 108.8 . .
C31 C30 H30B 108.8 2 .
N6 C30 H30B 108.8 . .
H30A C30 H30B 107.7 . .
C27 C31 C30 120.0(8) . 2
C27 C31 H31A 107.3 . .
C30 C31 H31A 107.3 2 .
C27 C31 H31B 107.3 . .
C30 C31 H31B 107.3 2 .
H31A C31 H31B 106.9 . .
C33 C32 N7 114.9(7) . .
C33 C32 H32A 108.6 . .
N7 C32 H32A 108.6 . .
C33 C32 H32B 108.5 . .
N7 C32 H32B 108.5 . .
H32A C32 H32B 107.5 . .
C34 C33 C32 123.3(10) . .
C34 C33 H33A 106.5 . .
C32 C33 H33A 106.5 . .
C34 C33 H33B 106.5 . .
C32 C33 H33B 106.5 . .
H33A C33 H33B 106.5 . .
N8 C34 C33 107.8(9) . .
N8 C34 H34A 110.1 . .
C33 C34 H34A 110.1 . .
N8 C34 H34B 110.2 . .
C33 C34 H34B 110.1 . .
H34A C34 H34B 108.5 . .
N8 C35 C36 109.2(7) . 2_466
N8 C35 H35A 109.9 . .
C36 C35 H35A 109.8 2_466 .
N8 C35 H35B 109.9 . .
C36 C35 H35B 109.9 2_466 .
H35A C35 H35B 108.3 . .
N7 C36 C35 107.0(9) . 2_466
N7 C36 H36A 110.3 . .
C35 C36 H36A 110.3 2_466 .
N7 C36 H36B 110.3 . .
C35 C36 H36B 110.3 2_466 .
H36A C36 H36B 108.6 . .
C21 N1 C17 116.3(6) . .
C21 N1 Ni1 114.9(5) . .
C17 N1 Ni1 107.0(5) . .
C21 N1 H1 98(4) . .
C17 N1 H1 118(4) . .
Ni1 N1 H1 102(4) . .
C19 N2 C18 115.3(7) . .
C19 N2 Ni1 116.3(5) . .
C18 N2 Ni1 106.8(5) . .
C19 N2 H2 84(4) . .
C18 N2 H2 113(4) . .
Ni1 N2 H2 121(4) . .
C23 N3 C22 112.4(6) . .
C23 N3 Ni2 118.5(6) . .
C22 N3 Ni2 105.0(5) . .
C23 N3 H3A 110(4) . .
C22 N3 H3A 102(4) . .
Ni2 N3 H3A 108(4) . .
C26 N4 C25 115.9(7) . .
C26 N4 Ni2 103.8(5) . .
C25 N4 Ni2 115.6(5) . .
C26 N4 H4A 99(4) . .
C25 N4 H4A 122(4) . .
Ni2 N4 H4A 97(4) . .
C27 N5 C28 111.2(8) . .
C27 N5 Ni3 119.8(6) . .
C28 N5 Ni3 104.9(5) . .
C27 N5 H5A 118(4) . .
C28 N5 H5A 106(4) . .
Ni3 N5 H5A 95(4) . .
C29 N6 C30 117.0(8) . .
C29 N6 Ni3 106.1(6) . .
C30 N6 Ni3 114.2(5) . .
C29 N6 H6 112(4) . .
C30 N6 H6 101(4) . .
Ni3 N6 H6 107(4) . .
C36 N7 C32 115.7(9) . .
C36 N7 Ni4 109.7(7) . .
C32 N7 Ni4 114.1(5) . .
C36 N7 H7 126(4) . .
C32 N7 H7 79(5) . .
Ni4 N7 H7 110(4) . .
C34 N8 C35 109.7(8) . .
C34 N8 Ni4 119.6(7) . .
C35 N8 Ni4 102.9(6) . .
C34 N8 H8 98(4) . .
C35 N8 H8 112(4) . .
Ni4 N8 H8 115(4) . .
C13 O1 Ni1 133.8(3) . .
C14 O3 Ni2 127.1(4) . .
C15 O5 Ni3 130.5(4) . .
C16 O7 Ni4 128.0(4) . .

loop_
_geom_bond_atom_site_label_1
_geom_bond_atom_site_label_2
_geom_bond_distance
_geom_bond_site_symmetry_2
OW1 OW2 1.07(3) .
Ni1 N1 2.065(6) 2_556
Ni1 N1 2.065(6) .
Ni1 N2 2.079(6) .
Ni1 N2 2.079(6) 2_556
Ni1 O1 2.165(4) 2_556
Ni1 O1 2.165(4) .
Ni2 N3 2.055(6) 2_465
Ni2 N3 2.055(6) .
Ni2 N4 2.079(6) 2_465
Ni2 N4 2.079(6) .
Ni2 O3 2.127(4) .
Ni2 O3 2.127(4) 2_465
Ni3 N5 2.049(6) 2
Ni3 N5 2.049(6) .
Ni3 N6 2.064(6) .
Ni3 N6 2.064(6) 2
Ni3 O5 2.182(4) .
Ni3 O5 2.182(4) 2
Ni4 N8 2.037(6) 2_466
Ni4 N8 2.037(6) .
Ni4 N7 2.052(6) .
Ni4 N7 2.052(6) 2_466
Ni4 O7 2.130(4) 2_466
Ni4 O7 2.130(4) .
C1 C6 1.385(7) .
C1 C2 1.419(7) .
C1 C7 1.481(8) .
C2 C3 1.378(8) .
C2 C13 1.522(7) .
C3 C4 1.370(8) .
C3 H3 0.9300 .
C4 C5 1.400(8) .
C4 H4 0.9300 .
C5 C6 1.387(7) .
C5 H5 0.9300 .
C6 C14 1.524(7) .
C7 C12 1.408(8) .
C7 C8 1.412(7) .
C8 C9 1.388(8) .
C8 C15 1.525(8) .
C9 C10 1.386(9) .
C9 H9 0.9300 .
C10 C11 1.378(9) .
C10 H10 0.9300 .
C11 C12 1.379(8) .
C11 H11 0.9300 .
C12 C16 1.529(8) .
C13 O2 1.240(6) .
C13 O1 1.254(7) .
C14 O4 1.231(7) .
C14 O3 1.261(7) .
C15 O6 1.249(7) .
C15 O5 1.264(6) .
C16 O8 1.249(7) .
C16 O7 1.265(7) .
C17 N1 1.456(10) .
C17 C18 1.504(12) .
C17 H17A 0.9700 .
C17 H17B 0.9700 .
C18 N2 1.476(10) .
C18 H18A 0.9700 .
C18 H18B 0.9700 .
C19 N2 1.420(10) .
C19 C20 1.507(12) .
C19 H19A 0.9700 .
C19 H19B 0.9700 .
C20 C21 1.481(12) 2_556
C20 H20A 0.9700 .
C20 H20B 0.9700 .
C21 N1 1.452(10) .
C21 C20 1.481(12) 2_556
C21 H21A 0.9700 .
C21 H21B 0.9700 .
C22 N3 1.471(10) .
C22 C26 1.511(13) 2_465
C22 H22A 0.9700 .
C22 H22B 0.9700 .
C23 N3 1.434(10) .
C23 C24 1.500(13) .
C23 H23A 0.9700 .
C23 H23B 0.9700 .
C24 C25 1.546(13) .
C24 H24A 0.9700 .
C24 H24B 0.9700 .
C25 N4 1.512(10) .
C25 H25A 0.9700 .
C25 H25B 0.9700 .
C26 N4 1.443(10) .
C26 C22 1.511(13) 2_465
C26 H26A 0.9700 .
C26 H26B 0.9700 .
C27 N5 1.370(11) .
C27 C31 1.461(14) .
C27 H27A 0.9700 .
C27 H27B 0.9700 .
C28 N5 1.494(11) .
C28 C29 1.501(14) .
C28 H28A 0.9700 .
C28 H28B 0.9700 .
C29 N6 1.426(11) .
C29 H29A 0.9700 .
C29 H29B 0.9700 .
C30 C31 1.525(14) 2
C30 N6 1.530(12) .
C30 H30A 0.9700 .
C30 H30B 0.9700 .
C31 C30 1.525(14) 2
C31 H31A 0.9700 .
C31 H31B 0.9700 .
C32 C33 1.464(14) .
C32 N7 1.635(13) .
C32 H32A 0.9700 .
C32 H32B 0.9700 .
C33 C34 1.445(14) .
C33 H33A 0.9700 .
C33 H33B 0.9700 .
C34 N8 1.395(12) .
C34 H34A 0.9700 .
C34 H34B 0.9700 .
C35 N8 1.545(13) .
C35 C36 1.555(17) 2_466
C35 H35A 0.9700 .
C35 H35B 0.9700 .
C36 N7 1.331(13) .
C36 C35 1.555(17) 2_466
C36 H36A 0.9700 .
C36 H36B 0.9700 .
N1 H1 0.91(2) .
N2 H2 0.90(2) .
N3 H3A 0.88(2) .
N4 H4A 0.89(2) .
N5 H5A 0.89(2) .
N6 H6 0.88(2) .
N7 H7 0.85(2) .
N8 H8 0.88(2) .
